data_7100689
loop_
_publ_author_name
'Jonathan Steed'
'J. Howard'
'Andrew D.M. Parker'
'Ivana Radosavljevic-Evans'
J.M.Russell

_publ_section_title
;
Simultaneous anion and cation binding by a simple
polymer-bound ureidopyridyl ligand
;
_journal_name_full 'Chemical Communications'
_journal_paper_doi 10.1039/b513820e
_journal_year 2006
_chemical_formula_moiety ' C54 H64 Co1 N14 O14 '
_chemical_formula_sum 'C54 H64 Co N14 O14'
_chemical_formula_weight 1192.12
_space_group_IT_number 2
_space_group_name_Hall '-P 1'
_space_group_name_H-M_alt 'P -1'
_symmetry_cell_setting triclinic
_symmetry_space_group_name_H-M 'P -1'
_cell_angle_alpha 71.6580(10)
_cell_angle_beta 75.9930(10)
_cell_angle_gamma 73.7080(10)
_cell_formula_units_Z 1
_cell_length_a 8.9158(6)
_cell_length_b 12.7512(9)
_cell_length_c 13.6583(9)
_cell_measurement_temperature 120
_cell_volume 1394.41(16)
_diffrn_ambient_temperature 120
_exptl_crystal_density_diffrn 1.419
_cod_depositor_comments
;
The following automatic conversions were performed:
'_symmetry_cell_setting' value 'Triclinic' changed to 'triclinic'
according to '/home/saulius/struct/CIF-dictionaries/cif_core.dic'
dictionary named 'cif_core.dic' version 2.4.1 from 2010-06-29.

Automatic conversion script
Id: cif_fix_enum 1527 2010-12-29 10:47:43Z saulius 
;
_cod_original_formula_sum ' C54 H64 Co1 N14 O14 '
_cod_database_code 7100689

loop_
_symmetry_equiv_pos_as_xyz
x,y,z
-x,-y,-z

loop_
_atom_site_label
_atom_site_type_symbol
_atom_site_fract_x
_atom_site_fract_y
_atom_site_fract_z
_atom_site_U_iso_or_equiv
_atom_site_occupancy
_atom_site_adp_type
_atom_site_refinement_flags_posn
_atom_site_refinement_flags_adp
_atom_site_refinement_flags_occupancy
_atom_site_disorder_assembly
_atom_site_disorder_group
_atom_site_attached_hydrogens
Co1 Co 1.0000 0.5000 0.5000 0.0130 1.0000 Uani S . . . . .
N1 N 1.21704(14) 0.46226(10) 0.56565(10) 0.0153 1.0000 Uani . . . . . .
C1 C 1.23216(17) 0.51854(12) 0.62974(11) 0.0156 1.0000 Uani . . . . . .
C5 C 1.37077(17) 0.49943(12) 0.66989(11) 0.0155 1.0000 Uani . . . . . .
N2 N 1.36578(15) 0.56504(11) 0.73609(11) 0.0188 1.0000 Uani . . . . . .
C6 C 1.48931(17) 0.56096(12) 0.78300(11) 0.0164 1.0000 Uani . . . . . .
N3 N 1.44324(16) 0.61594(11) 0.85964(10) 0.0190 1.0000 Uani . . . . . .
C7 C 1.54110(19) 0.62768(13) 0.92151(12) 0.0190 1.0000 Uani . . . . . .
C12 C 1.4632(2) 0.67595(14) 1.00418(13) 0.0238 1.0000 Uani . . . . . .
C11 C 1.5491(2) 0.69682(16) 1.06581(14) 0.0278 1.0000 Uani . . . . . .
C10 C 1.7139(2) 0.66863(18) 1.04818(13) 0.0302 1.0000 Uani . . . . . .
C9 C 1.7894(2) 0.61758(19) 0.96815(14) 0.0323 1.0000 Uani . . . . . .
C8 C 1.7061(2) 0.59667(17) 0.90438(13) 0.0275 1.0000 Uani . . . . . .
C13 C 1.8088(3) 0.6936(3) 1.11286(16) 0.0471 1.0000 Uani . . . . . .
O1 O 1.62645(13) 0.51097(10) 0.75700(9) 0.0203 1.0000 Uani . . . . . .
C4 C 1.49935(18) 0.41487(13) 0.64395(12) 0.0190 1.0000 Uani . . . . . .
C3 C 1.48257(18) 0.35624(13) 0.57860(13) 0.0202 1.0000 Uani . . . . . .
C2 C 1.34238(17) 0.38151(12) 0.54066(12) 0.0181 1.0000 Uani . . . . . .
N4 N 1.05549(14) 0.65789(10) 0.39628(10) 0.0156 1.0000 Uani . . . . . .
C18 C 1.09495(17) 0.73147(12) 0.43274(11) 0.0159 1.0000 Uani . . . . . .
C17 C 1.12786(17) 0.83510(12) 0.36835(12) 0.0163 1.0000 Uani . . . . . .
N5 N 1.16734(16) 0.91308(11) 0.40489(10) 0.0193 1.0000 Uani . . . . . .
C19 C 1.22305(17) 0.88971(12) 0.49757(12) 0.0161 1.0000 Uani . . . . . .
N6 N 1.25909(16) 0.98196(11) 0.50931(10) 0.0190 1.0000 Uani . . . . . .
C20 C 1.32688(18) 0.98205(12) 0.59277(12) 0.0174 1.0000 Uani . . . . . .
C25 C 1.42285(19) 0.88611(13) 0.64859(13) 0.0206 1.0000 Uani . . . . . .
C24 C 1.4872(2) 0.89373(14) 0.72874(13) 0.0224 1.0000 Uani . . . . . .
C23 C 1.4591(2) 0.99510(15) 0.75549(13) 0.0227 1.0000 Uani . . . . . .
C22 C 1.3665(2) 1.09077(14) 0.69722(14) 0.0242 1.0000 Uani . . . . . .
C21 C 1.30131(19) 1.08498(13) 0.61685(13) 0.0218 1.0000 Uani . . . . . .
C26 C 1.5231(2) 0.99998(18) 0.84652(15) 0.0324 1.0000 Uani . . . . . .
O2 O 1.23941(14) 0.79634(9) 0.56046(9) 0.0202 1.0000 Uani . . . . . .
C16 C 1.11787(19) 0.86199(13) 0.26248(12) 0.0207 1.0000 Uani . . . . . .
C15 C 1.0772(2) 0.78581(14) 0.22547(12) 0.0220 1.0000 Uani . . . . . .
C14 C 1.04715(18) 0.68469(13) 0.29431(12) 0.0191 1.0000 Uani . . . . . .
O3 O 1.12649(13) 0.42013(9) 0.38278(9) 0.0180 1.0000 Uani . . . . . .
N7 N 0.92959(16) 0.78334(11) 0.71243(11) 0.0203 1.0000 Uani . . . . . .
O5 O 0.90953(18) 0.87008(10) 0.74262(11) 0.0306 1.0000 Uani . . . . . .
O6 O 1.01132(14) 0.69153(10) 0.75668(9) 0.0232 1.0000 Uani . . . . . .
O4 O 0.86506(15) 0.78866(10) 0.63759(10) 0.0233 1.0000 Uani . . . . . .
O7 O 1.12923(17) 0.76178(14) 0.90372(12) 0.0374 1.0000 Uani . . . . . .
C27 C 1.1164(3) 0.8758(2) 0.90002(18) 0.0408 1.0000 Uani . . . . . .
H11 H 1.13899(17) 0.57743(12) 0.65002(11) 0.0195 1.0000 Uiso R . . . . .
H121 H 1.3447(2) 0.69577(14) 1.01908(13) 0.0302 1.0000 Uiso R . . . . .
H111 H 1.4914(2) 0.73273(16) 1.12377(14) 0.0356 1.0000 Uiso R . . . . .
H91 H 1.9078(2) 0.59467(19) 0.95560(14) 0.0419 1.0000 Uiso R . . . . .
H81 H 1.7643(2) 0.55999(17) 0.84699(13) 0.0355 1.0000 Uiso R . . . . .
H131 H 1.9245(3) 0.6670(3) 1.08833(16) 0.0657 1.0000 Uiso R . . . . .
H132 H 1.7839(3) 0.7770(3) 1.10477(16) 0.0657 1.0000 Uiso R . . . . .
H133 H 1.7805(3) 0.6533(3) 1.18819(16) 0.0657 1.0000 Uiso R . . . . .
H41 H 1.60020(18) 0.39709(13) 0.67170(12) 0.0235 1.0000 Uiso R . . . . .
H31 H 1.57248(18) 0.29516(13) 0.55875(13) 0.0256 1.0000 Uiso R . . . . .
H21 H 1.33387(17) 0.33857(12) 0.49304(12) 0.0228 1.0000 Uiso R . . . . .
H181 H 1.10084(17) 0.71140(12) 0.50884(11) 0.0200 1.0000 Uiso R . . . . .
H251 H 1.44520(19) 0.81216(13) 0.63103(13) 0.0256 1.0000 Uiso R . . . . .
H241 H 1.5558(2) 0.82446(14) 0.76811(13) 0.0277 1.0000 Uiso R . . . . .
H221 H 1.3466(2) 1.16510(14) 0.71362(14) 0.0315 1.0000 Uiso R . . . . .
H211 H 1.23570(19) 1.15494(13) 0.57611(13) 0.0274 1.0000 Uiso R . . . . .
H261 H 1.4910(2) 1.07921(18) 0.85383(15) 0.0427 1.0000 Uiso R . . . . .
H262 H 1.6414(2) 0.97601(18) 0.83352(15) 0.0427 1.0000 Uiso R . . . . .
H263 H 1.4794(2) 0.94791(18) 0.91231(15) 0.0427 1.0000 Uiso R . . . . .
H161 H 1.13974(19) 0.93525(13) 0.21394(12) 0.0254 1.0000 Uiso R . . . . .
H151 H 1.0696(2) 0.80366(14) 0.14987(12) 0.0275 1.0000 Uiso R . . . . .
H141 H 1.01829(18) 0.63013(13) 0.26699(12) 0.0242 1.0000 Uiso R . . . . .
H22 H 1.26384(15) 0.61999(11) 0.75077(11) 0.0242 1.0000 Uiso R . . . . .
H32 H 1.32795(16) 0.65194(11) 0.87391(10) 0.0245 1.0000 Uiso R . . . . .
H51 H 1.15392(16) 0.99295(11) 0.36018(10) 0.0247 1.0000 Uiso R . . . . .
H61 H 1.23590(16) 1.05511(11) 0.45453(10) 0.0240 1.0000 Uiso R . . . . .
H5 H 1.07004(17) 0.75810(14) 0.87026(12) 0.0500 1.0000 Uiso R . . . . .
H271 H 1.1911(3) 0.8794(2) 0.94225(18) 0.0462 1.0000 Uiso R . . . . .
H272 H 1.0053(3) 0.9091(2) 0.92931(18) 0.0462 1.0000 Uiso R . . . . .
H273 H 1.1436(3) 0.9195(2) 0.82574(18) 0.0462 1.0000 Uiso R . . . . .

loop_
_atom_site_aniso_label
_atom_site_aniso_U_11
_atom_site_aniso_U_22
_atom_site_aniso_U_33
_atom_site_aniso_U_23
_atom_site_aniso_U_13
_atom_site_aniso_U_12
Co1 0.01256(12) 0.01305(12) 0.01604(13) -0.00526(10) -0.00452(9) -0.00379(9)
N1 0.0152(5) 0.0149(5) 0.0176(5) -0.0048(4) -0.0047(4) -0.0040(4)
C1 0.0145(6) 0.0162(6) 0.0178(6) -0.0053(5) -0.0050(5) -0.0035(5)
C5 0.0161(6) 0.0161(6) 0.0165(6) -0.0043(5) -0.0055(5) -0.0046(5)
N2 0.0168(6) 0.0210(6) 0.0227(6) -0.0105(5) -0.0086(5) -0.0008(5)
C6 0.0174(6) 0.0167(6) 0.0167(6) -0.0021(5) -0.0056(5) -0.0069(5)
N3 0.0180(6) 0.0226(6) 0.0207(6) -0.0087(5) -0.0074(5) -0.0041(5)
C7 0.0231(7) 0.0200(7) 0.0174(6) -0.0028(5) -0.0081(5) -0.0088(5)
C12 0.0287(8) 0.0243(7) 0.0223(7) -0.0073(6) -0.0093(6) -0.0063(6)
C11 0.0384(9) 0.0308(8) 0.0210(7) -0.0078(6) -0.0092(7) -0.0138(7)
C10 0.0382(10) 0.0432(10) 0.0183(7) -0.0036(7) -0.0085(7) -0.0251(8)
C9 0.0271(8) 0.0558(12) 0.0216(8) -0.0091(8) -0.0070(6) -0.0197(8)
C8 0.0239(8) 0.0435(10) 0.0213(7) -0.0107(7) -0.0060(6) -0.0128(7)
C13 0.0505(13) 0.0855(18) 0.0252(9) -0.0162(10) -0.0071(8) -0.0437(13)
O1 0.0161(5) 0.0254(5) 0.0223(5) -0.0087(4) -0.0038(4) -0.0062(4)
C4 0.0158(6) 0.0197(7) 0.0235(7) -0.0072(5) -0.0076(5) -0.0017(5)
C3 0.0168(6) 0.0196(7) 0.0268(7) -0.0105(6) -0.0071(5) -0.0005(5)
C2 0.0176(6) 0.0167(6) 0.0224(7) -0.0079(5) -0.0059(5) -0.0025(5)
N4 0.0149(5) 0.0157(5) 0.0183(6) -0.0051(4) -0.0052(4) -0.0037(4)
C18 0.0166(6) 0.0154(6) 0.0176(6) -0.0048(5) -0.0044(5) -0.0049(5)
C17 0.0160(6) 0.0154(6) 0.0195(6) -0.0049(5) -0.0051(5) -0.0042(5)
N5 0.0263(6) 0.0144(5) 0.0208(6) -0.0034(5) -0.0088(5) -0.0075(5)
C19 0.0145(6) 0.0160(6) 0.0198(6) -0.0075(5) -0.0021(5) -0.0040(5)
N6 0.0246(6) 0.0139(5) 0.0216(6) -0.0043(5) -0.0084(5) -0.0057(5)
C20 0.0185(6) 0.0163(6) 0.0196(6) -0.0055(5) -0.0037(5) -0.0061(5)
C25 0.0226(7) 0.0159(6) 0.0251(7) -0.0055(5) -0.0067(6) -0.0047(5)
C24 0.0237(7) 0.0207(7) 0.0242(7) -0.0030(6) -0.0077(6) -0.0070(6)
C23 0.0241(7) 0.0275(8) 0.0214(7) -0.0078(6) -0.0044(6) -0.0113(6)
C22 0.0270(8) 0.0221(7) 0.0296(8) -0.0130(6) -0.0060(6) -0.0067(6)
C21 0.0241(7) 0.0161(6) 0.0281(8) -0.0077(6) -0.0081(6) -0.0038(5)
C26 0.0364(10) 0.0404(10) 0.0292(9) -0.0122(8) -0.0112(7) -0.0137(8)
O2 0.0251(5) 0.0161(5) 0.0220(5) -0.0034(4) -0.0074(4) -0.0076(4)
C16 0.0256(7) 0.0181(6) 0.0197(7) -0.0018(5) -0.0076(6) -0.0073(6)
C15 0.0285(8) 0.0220(7) 0.0185(7) -0.0038(6) -0.0085(6) -0.0084(6)
C14 0.0214(7) 0.0197(7) 0.0196(7) -0.0056(5) -0.0076(5) -0.0059(5)
O3 0.0170(5) 0.0192(5) 0.0212(5) -0.0092(4) -0.0023(4) -0.0057(4)
N7 0.0231(6) 0.0163(6) 0.0217(6) -0.0057(5) -0.0026(5) -0.0050(5)
O5 0.0469(8) 0.0170(5) 0.0321(7) -0.0107(5) -0.0135(6) -0.0031(5)
O6 0.0245(6) 0.0167(5) 0.0249(6) -0.0026(4) -0.0040(4) -0.0025(4)
O4 0.0272(6) 0.0195(5) 0.0254(6) -0.0075(4) -0.0081(5) -0.0038(4)
O7 0.0283(7) 0.0465(8) 0.0388(8) -0.0122(6) -0.0139(6) -0.0027(6)
C27 0.0348(10) 0.0409(11) 0.0397(11) -0.0051(9) -0.0078(8) -0.0028(9)

loop_
_geom_bond_atom_site_label_1
_geom_bond_site_symmetry_1
_geom_bond_atom_site_label_2
_geom_bond_site_symmetry_2
_geom_bond_distance
_geom_bond_publ_flag
Co1 . O3 . 2.0929(11) yes
Co1 . N4 . 2.1747(12) yes
Co1 . N1 . 2.1968(12) yes
Co1 . O3 2_766 2.0929(11) yes
Co1 . N4 2_766 2.1747(12) yes
Co1 . N1 2_766 2.1968(12) yes
N1 . C2 . 1.3478(18) yes
N1 . C1 . 1.3439(17) yes
C1 . H11 . 1.000 no
C1 . C5 . 1.4009(19) yes
C5 . C4 . 1.397(2) yes
C5 . N2 . 1.3982(18) yes
N2 . H22 . 1.000 no
N2 . C6 . 1.3837(18) yes
C6 . O1 . 1.2339(19) yes
C6 . N3 . 1.3594(19) yes
N3 . H32 . 1.000 no
N3 . C7 . 1.4168(18) yes
C7 . C8 . 1.393(2) yes
C7 . C12 . 1.398(2) yes
C12 . H121 . 1.000 no
C12 . C11 . 1.391(2) yes
C11 . H111 . 1.000 no
C11 . C10 . 1.390(3) yes
C10 . C13 . 1.512(2) yes
C10 . C9 . 1.385(3) yes
C9 . H91 . 1.000 no
C9 . C8 . 1.397(2) yes
C8 . H81 . 1.000 no
C13 . H133 . 1.000 no
C13 . H132 . 1.000 no
C13 . H131 . 1.000 no
C4 . H41 . 1.000 no
C4 . C3 . 1.388(2) yes
C3 . H31 . 1.000 no
C3 . C2 . 1.385(2) yes
C2 . H21 . 1.000 no
N4 . C14 . 1.3410(19) yes
N4 . C18 . 1.3476(17) yes
C18 . H181 . 1.000 no
C18 . C17 . 1.402(2) yes
C17 . C16 . 1.396(2) yes
C17 . N5 . 1.3984(18) yes
N5 . H51 . 1.000 no
N5 . C19 . 1.3863(19) yes
C19 . O2 . 1.2232(18) yes
C19 . N6 . 1.3669(18) yes
N6 . H61 . 1.000 no
N6 . C20 . 1.4140(18) yes
C20 . C21 . 1.397(2) yes
C20 . C25 . 1.397(2) yes
C25 . H251 . 1.000 no
C25 . C24 . 1.393(2) yes
C24 . H241 . 1.000 no
C24 . C23 . 1.392(2) yes
C23 . C26 . 1.512(2) yes
C23 . C22 . 1.395(2) yes
C22 . H221 . 1.000 no
C22 . C21 . 1.390(2) yes
C21 . H211 . 1.000 no
C26 . H263 . 1.000 no
C26 . H262 . 1.000 no
C26 . H261 . 1.000 no
C16 . H161 . 1.000 no
C16 . C15 . 1.388(2) yes
C15 . H151 . 1.000 no
C15 . C14 . 1.388(2) yes
C14 . H141 . 1.000 no
N7 . O4 . 1.2647(18) yes
N7 . O6 . 1.2474(18) yes
N7 . O5 . 1.2514(17) yes
O7 . H5 . 0.796 no
O7 . C27 . 1.411(3) yes
C27 . H273 . 1.000 no
C27 . H272 . 1.000 no
C27 . H271 . 1.000 no
